data_4116218
loop_
_publ_author_name
'Edit Y. Tshuva'
'Israel Goldberg'
'Moshe Kol'

_publ_section_title
;
 Isospecific Living Polymerization of 1-Hexene by a Readily Available
 Nonmetallocene C2-Symmetrical Zirconium Catalyst
;
_journal_name_full 'Journal of the American Chemical Society'
_journal_page_first 10706
_journal_page_last 10707
_journal_paper_doi 10.1021/ja001219g
_journal_volume 122
_journal_year 2000
_chemical_formula_moiety '2(C48 H68 N2 O2 Zr).3(C7 H8)'
_chemical_formula_sum 'C117 H160 N4 O4 Zr2'
_chemical_formula_weight 1868.93
_chemical_name_systematic
; 
 ? 
;
_space_group_IT_number 14
_symmetry_cell_setting monoclinic
_symmetry_space_group_name_Hall '-P 2ybc'
_symmetry_space_group_name_H-M 'P 1 21/c 1'
_atom_sites_solution_hydrogens geom
_atom_sites_solution_primary direct
_atom_sites_solution_secondary difmap
_audit_creation_method SHELXL-97
_cell_angle_alpha 90.00
_cell_angle_beta 107.9940(13)
_cell_angle_gamma 90.00
_cell_formula_units_Z 4
_cell_length_a 31.0080(5)
_cell_length_b 11.9200(3)
_cell_length_c 29.7910(7)
_cell_measurement_reflns_used 19001
_cell_measurement_temperature 115
_cell_measurement_theta_max 25.65
_cell_measurement_theta_min 1.66
_cell_volume 10472.6(4)
_computing_cell_refinement Denzo
_computing_data_collection 'Collect, Nonius B.V.'
_computing_data_reduction Denzo
_computing_structure_refinement 'SHELXL-97 (Sheldrick, 1997)'
_computing_structure_solution SIR-92
_diffrn_ambient_temperature 115
_diffrn_detector_area_resol_mean '56 microns'
_diffrn_measured_fraction_theta_full 0.958
_diffrn_measured_fraction_theta_max 0.958
_diffrn_measurement_device_type 'Nonius KappaCCD'
_diffrn_measurement_method '0.7 degree Phi scans'
_diffrn_radiation_monochromator graphite
_diffrn_radiation_source 'fine-focus sealed tube'
_diffrn_radiation_type MoK\a
_diffrn_radiation_wavelength 0.71070
_diffrn_reflns_av_R_equivalents 0.0000
_diffrn_reflns_av_sigmaI/netI 0.0718
_diffrn_reflns_limit_h_max 37
_diffrn_reflns_limit_h_min 0
_diffrn_reflns_limit_k_max 14
_diffrn_reflns_limit_k_min 0
_diffrn_reflns_limit_l_max 32
_diffrn_reflns_limit_l_min -32
_diffrn_reflns_number 19001
_diffrn_reflns_theta_full 25.65
_diffrn_reflns_theta_max 25.65
_diffrn_reflns_theta_min 1.66
_exptl_absorpt_coefficient_mu 0.252
_exptl_crystal_colour 'pale yellow'
_exptl_crystal_density_diffrn 1.185
_exptl_crystal_description plates
_exptl_crystal_F_000 4008
_exptl_crystal_size_max 0.25
_exptl_crystal_size_mid 0.20
_exptl_crystal_size_min 0.08
_refine_diff_density_max 0.630
_refine_diff_density_min -0.659
_refine_diff_density_rms 0.071
_refine_ls_extinction_method none
_refine_ls_goodness_of_fit_ref 1.060
_refine_ls_hydrogen_treatment mixed
_refine_ls_matrix_type full
_refine_ls_number_parameters 1175
_refine_ls_number_reflns 19001
_refine_ls_number_restraints 0
_refine_ls_restrained_S_all 1.060
_refine_ls_R_factor_all 0.0852
_refine_ls_R_factor_gt 0.0493
_refine_ls_shift/su_max 0.386
_refine_ls_shift/su_mean 0.029
_refine_ls_structure_factor_coef Fsqd
_refine_ls_weighting_details 'calc w=1/[\s^2^(Fo^2^)+(0.0719P)^2^+0.0000P] where P=(Fo^2^+2Fc^2^)/3'
_refine_ls_weighting_scheme calc
_refine_ls_wR_factor_gt 0.1157
_refine_ls_wR_factor_ref 0.1323
_reflns_number_gt 13463
_reflns_number_total 19001
_reflns_threshold_expression >2sigma(I)
_cod_data_source_file ja001219g.cif
_cod_data_source_block mk41
_cod_database_code 4116218

loop_
_symmetry_equiv_pos_as_xyz
'x, y, z'
'-x, y+1/2, -z+1/2'
'-x, -y, -z'
'x, -y-1/2, z-1/2'

loop_
_atom_site_label
_atom_site_type_symbol
_atom_site_fract_x
_atom_site_fract_y
_atom_site_fract_z
_atom_site_U_iso_or_equiv
_atom_site_adp_type
_atom_site_occupancy
_atom_site_symmetry_multiplicity
_atom_site_calc_flag
_atom_site_refinement_flags
Zr1 Zr 0.228235(10) 0.21477(2) 0.378757(9) 0.01932(9) Uani 1 1 d .
N2 N 0.19110(8) 0.3176(2) 0.30315(8) 0.0198(6) Uani 1 1 d .
N3 N 0.22360(8) 0.0926(2) 0.31158(8) 0.0208(6) Uani 1 1 d .
O4 O 0.29156(7) 0.22579(16) 0.37453(6) 0.0214(5) Uani 1 1 d .
O5 O 0.16146(7) 0.19771(16) 0.36920(6) 0.0215(5) Uani 1 1 d .
C6 C 0.11863(10) 0.2306(2) 0.34566(9) 0.0200(7) Uani 1 1 d .
C7 C 0.08075(10) 0.1790(2) 0.35347(10) 0.0205(7) Uani 1 1 d .
C8 C 0.03789(10) 0.2193(2) 0.32814(10) 0.0210(7) Uani 1 1 d .
H8 H 0.0127 0.1850 0.3329 0.025 Uiso 1 1 calc .
C9 C 0.03061(10) 0.3085(2) 0.29597(10) 0.0208(7) Uani 1 1 d .
C10 C 0.06875(11) 0.3563(2) 0.28928(9) 0.0213(7) Uani 1 1 d .
H10 H 0.0651 0.4152 0.2680 0.026 Uiso 1 1 calc .
C11 C 0.11269(10) 0.3194(2) 0.31332(10) 0.0198(7) Uani 1 1 d .
C12 C 0.15156(10) 0.3845(2) 0.30559(9) 0.0200(7) Uani 1 1 d .
H12A H 0.1401 0.4265 0.2764 0.024 Uiso 1 1 calc .
H12B H 0.1620 0.4386 0.3310 0.024 Uiso 1 1 calc .
C13 C 0.17562(10) 0.2381(3) 0.26281(9) 0.0223(7) Uani 1 1 d .
H13A H 0.1693 0.2790 0.2333 0.027 Uiso 1 1 calc .
H13B H 0.1479 0.2016 0.2635 0.027 Uiso 1 1 calc .
C14 C 0.21120(10) 0.1516(3) 0.26553(10) 0.0235(7) Uani 1 1 d .
H14A H 0.2000 0.0977 0.2402 0.028 Uiso 1 1 calc .
H14B H 0.2379 0.1874 0.2616 0.028 Uiso 1 1 calc .
C15 C 0.26812(10) 0.0334(2) 0.31924(10) 0.0221(7) Uani 1 1 d .
H15A H 0.2642 -0.0242 0.2953 0.027 Uiso 1 1 calc .
H15B H 0.2764 -0.0036 0.3497 0.027 Uiso 1 1 calc .
C16 C 0.30646(10) 0.1092(2) 0.31756(9) 0.0194(7) Uani 1 1 d .
C17 C 0.33020(10) 0.0866(2) 0.28576(10) 0.0226(7) Uani 1 1 d .
H17 H 0.3209 0.0272 0.2647 0.027 Uiso 1 1 calc .
C18 C 0.36722(10) 0.1502(3) 0.28463(10) 0.0232(7) Uani 1 1 d .
C19 C 0.38110(10) 0.2339(3) 0.31889(10) 0.0249(7) Uani 1 1 d .
H19 H 0.4071 0.2744 0.3200 0.030 Uiso 1 1 calc .
C20 C 0.35870(10) 0.2611(3) 0.35148(10) 0.0230(7) Uani 1 1 d .
C21 C 0.31871(10) 0.1997(2) 0.34830(10) 0.0222(7) Uani 1 1 d .
C22 C 0.24639(11) 0.0792(3) 0.43747(10) 0.0267(7) Uani 1 1 d .
H22A H 0.2691 0.1135 0.4639 0.032 Uiso 1 1 calc .
H22B H 0.2195 0.0713 0.4473 0.032 Uiso 1 1 calc .
C23 C 0.26254(10) -0.0365(3) 0.43480(10) 0.0239(7) Uani 1 1 d .
C24 C 0.30849(11) -0.0605(3) 0.44172(11) 0.0307(8) Uani 1 1 d .
H24 H 0.3293 -0.0019 0.4479 0.037 Uiso 1 1 calc .
C25 C 0.32372(12) -0.1689(3) 0.43965(12) 0.0383(9) Uani 1 1 d .
H25 H 0.3544 -0.1820 0.4446 0.046 Uiso 1 1 calc .
C26 C 0.29366(13) -0.2580(3) 0.43022(11) 0.0382(9) Uani 1 1 d .
H26 H 0.3039 -0.3309 0.4289 0.046 Uiso 1 1 calc .
C27 C 0.24826(12) -0.2371(3) 0.42280(10) 0.0304(8) Uani 1 1 d .
H27 H 0.2277 -0.2961 0.4162 0.036 Uiso 1 1 calc .
C28 C 0.23321(10) -0.1287(3) 0.42514(10) 0.0247(7) Uani 1 1 d .
H28 H 0.2024 -0.1166 0.4201 0.030 Uiso 1 1 calc .
C29 C 0.22868(11) 0.3915(3) 0.41116(11) 0.0305(8) Uani 1 1 d .
H29A H 0.2488 0.4422 0.4018 0.037 Uiso 1 1 calc .
H29B H 0.1985 0.4236 0.4026 0.037 Uiso 1 1 calc .
C30 C 0.24594(11) 0.3640(2) 0.46202(10) 0.0240(7) Uani 1 1 d .
C31 C 0.21727(11) 0.3187(3) 0.48526(11) 0.0289(8) Uani 1 1 d .
H31 H 0.1866 0.3101 0.4689 0.035 Uiso 1 1 calc .
C32 C 0.23320(14) 0.2863(3) 0.53204(13) 0.0374(9) Uani 1 1 d .
H32 H 0.2133 0.2563 0.5467 0.045 Uiso 1 1 calc .
C33 C 0.27861(15) 0.2982(3) 0.55725(12) 0.0413(10) Uani 1 1 d .
H33 H 0.2894 0.2756 0.5886 0.050 Uiso 1 1 calc .
C34 C 0.30773(12) 0.3442(3) 0.53508(12) 0.0378(9) Uani 1 1 d .
H34 H 0.3382 0.3536 0.5518 0.045 Uiso 1 1 calc .
C35 C 0.29162(11) 0.3760(3) 0.48830(11) 0.0308(8) Uani 1 1 d .
H35 H 0.3117 0.4062 0.4739 0.037 Uiso 1 1 calc .
C36 C 0.08549(10) 0.0856(3) 0.39083(10) 0.0247(7) Uani 1 1 d .
C37 C 0.03970(11) 0.0418(3) 0.39273(11) 0.0311(8) Uani 1 1 d .
H37A H 0.0225 0.0140 0.3622 0.047 Uiso 1 1 calc R
H37B H 0.0233 0.1017 0.4017 0.047 Uiso 1 1 calc R
H37C H 0.0445 -0.0176 0.4155 0.047 Uiso 1 1 calc R
C38 C 0.11131(12) 0.1322(3) 0.43992(10) 0.0326(8) Uani 1 1 d .
H38A H 0.0945 0.1932 0.4474 0.049 Uiso 1 1 calc R
H38B H 0.1406 0.1586 0.4400 0.049 Uiso 1 1 calc R
H38C H 0.1150 0.0740 0.4631 0.049 Uiso 1 1 calc R
C39 C 0.11165(11) -0.0159(3) 0.38058(10) 0.0276(7) Uani 1 1 d .
H39A H 0.1135 -0.0731 0.4038 0.041 Uiso 1 1 calc R
H39B H 0.1417 0.0070 0.3818 0.041 Uiso 1 1 calc R
H39C H 0.0961 -0.0450 0.3498 0.041 Uiso 1 1 calc R
C40 C -0.01780(10) 0.3495(3) 0.27000(10) 0.0228(7) Uani 1 1 d .
C41 C -0.04132(11) 0.2645(3) 0.23188(11) 0.0344(8) Uani 1 1 d .
H41A H -0.0710 0.2914 0.2147 0.052 Uiso 1 1 calc R
H41B H -0.0439 0.1939 0.2464 0.052 Uiso 1 1 calc R
H41C H -0.0238 0.2547 0.2106 0.052 Uiso 1 1 calc R
C42 C -0.01735(12) 0.4638(3) 0.24733(12) 0.0366(8) Uani 1 1 d .
H42A H -0.0021 0.5170 0.2711 0.055 Uiso 1 1 calc R
H42B H -0.0479 0.4882 0.2324 0.055 Uiso 1 1 calc R
H42C H -0.0017 0.4583 0.2242 0.055 Uiso 1 1 calc R
C43 C -0.04531(11) 0.3612(3) 0.30489(11) 0.0340(8) Uani 1 1 d .
H43A H -0.0296 0.4101 0.3303 0.051 Uiso 1 1 calc R
H43B H -0.0489 0.2887 0.3174 0.051 Uiso 1 1 calc R
H43C H -0.0746 0.3920 0.2888 0.051 Uiso 1 1 calc R
C44 C 0.39356(11) 0.1314(3) 0.24902(11) 0.0293(8) Uani 1 1 d .
C45 C 0.43837(11) 0.0748(3) 0.27457(12) 0.0451(10) Uani 1 1 d .
H45A H 0.4326 0.0033 0.2865 0.068 Uiso 1 1 calc R
H45B H 0.4553 0.1211 0.3003 0.068 Uiso 1 1 calc R
H45C H 0.4555 0.0640 0.2530 0.068 Uiso 1 1 calc R
C46 C 0.40246(13) 0.2437(3) 0.22839(12) 0.0424(10) Uani 1 1 d .
H46A H 0.4178 0.2305 0.2054 0.064 Uiso 1 1 calc R
H46B H 0.4210 0.2901 0.2532 0.064 Uiso 1 1 calc R
H46C H 0.3741 0.2808 0.2136 0.064 Uiso 1 1 calc R
C47 C 0.36737(12) 0.0568(3) 0.20803(11) 0.0339(8) Uani 1 1 d .
H47A H 0.3387 0.0909 0.1920 0.051 Uiso 1 1 calc R
H47B H 0.3624 -0.0153 0.2199 0.051 Uiso 1 1 calc R
H47C H 0.3845 0.0479 0.1864 0.051 Uiso 1 1 calc R
C48 C 0.37785(11) 0.3496(3) 0.38998(10) 0.0274(7) Uani 1 1 d .
C49 C 0.34461(11) 0.4487(3) 0.38338(11) 0.0312(8) Uani 1 1 d .
H49A H 0.3397 0.4810 0.3527 0.047 Uiso 1 1 calc R
H49B H 0.3571 0.5043 0.4071 0.047 Uiso 1 1 calc R
H49C H 0.3163 0.4224 0.3862 0.047 Uiso 1 1 calc R
C50 C 0.38532(12) 0.2954(3) 0.43854(11) 0.0334(8) Uani 1 1 d .
H50A H 0.3572 0.2645 0.4401 0.050 Uiso 1 1 calc R
H50B H 0.3959 0.3511 0.4627 0.050 Uiso 1 1 calc R
H50C H 0.4075 0.2367 0.4431 0.050 Uiso 1 1 calc R
C51 C 0.42342(11) 0.3965(3) 0.38896(11) 0.0362(9) Uani 1 1 d .
H51A H 0.4447 0.3361 0.3923 0.054 Uiso 1 1 calc R
H51B H 0.4347 0.4486 0.4145 0.054 Uiso 1 1 calc R
H51C H 0.4195 0.4342 0.3595 0.054 Uiso 1 1 calc R
C52 C 0.22459(10) 0.3964(3) 0.29449(10) 0.0252(7) Uani 1 1 d .
H52A H 0.2113 0.4344 0.2650 0.038 Uiso 1 1 calc R
H52B H 0.2509 0.3555 0.2933 0.038 Uiso 1 1 calc R
H52C H 0.2333 0.4505 0.3196 0.038 Uiso 1 1 calc R
C53 C 0.18932(10) 0.0045(3) 0.30998(10) 0.0256(7) Uani 1 1 d .
H53A H 0.1603 0.0388 0.3053 0.038 Uiso 1 1 calc R
H53B H 0.1980 -0.0364 0.3392 0.038 Uiso 1 1 calc R
H53C H 0.1876 -0.0460 0.2844 0.038 Uiso 1 1 calc R
Zr54 Zr 0.235846(10) 0.68744(2) 0.138210(9) 0.01798(9) Uani 1 1 d .
N55 N 0.25051(8) 0.5941(2) 0.07201(8) 0.0199(6) Uani 1 1 d .
N56 N 0.25261(8) 0.8319(2) 0.08211(8) 0.0200(6) Uani 1 1 d .
O57 O 0.17372(7) 0.73629(16) 0.09798(6) 0.0198(5) Uani 1 1 d .
O58 O 0.29910(6) 0.62764(16) 0.16635(6) 0.0206(5) Uani 1 1 d .
C59 C 0.33384(10) 0.5669(2) 0.15900(10) 0.0203(7) Uani 1 1 d .
C60 C 0.37861(10) 0.5707(3) 0.19018(10) 0.0234(7) Uani 1 1 d .
C61 C 0.41163(10) 0.5149(3) 0.17589(11) 0.0288(8) Uani 1 1 d .
H61 H 0.4414 0.5180 0.1957 0.035 Uiso 1 1 calc .
C62 C 0.40309(11) 0.4545(3) 0.13375(11) 0.0286(8) Uani 1 1 d .
C63 C 0.35819(11) 0.4466(3) 0.10655(11) 0.0272(7) Uani 1 1 d .
H63 H 0.3508 0.4033 0.0792 0.033 Uiso 1 1 calc .
C64 C 0.32382(10) 0.5009(2) 0.11861(10) 0.0226(7) Uani 1 1 d .
C65 C 0.27561(10) 0.4870(2) 0.08809(10) 0.0225(7) Uani 1 1 d .
H65A H 0.2754 0.4435 0.0605 0.027 Uiso 1 1 calc .
H65B H 0.2594 0.4440 0.1055 0.027 Uiso 1 1 calc .
C66 C 0.27862(10) 0.6653(3) 0.05048(10) 0.0226(7) Uani 1 1 d .
H66A H 0.2807 0.6301 0.0218 0.027 Uiso 1 1 calc .
H66B H 0.3091 0.6723 0.0723 0.027 Uiso 1 1 calc .
C67 C 0.25751(11) 0.7794(3) 0.03924(10) 0.0248(7) Uani 1 1 d .
H67A H 0.2764 0.8263 0.0263 0.030 Uiso 1 1 calc .
H67B H 0.2280 0.7727 0.0157 0.030 Uiso 1 1 calc .
C68 C 0.21561(10) 0.9173(3) 0.06759(10) 0.0236(7) Uani 1 1 d .
H68A H 0.2245 0.9753 0.0494 0.028 Uiso 1 1 calc .
H68B H 0.2121 0.9521 0.0957 0.028 Uiso 1 1 calc .
C69 C 0.17048(10) 0.8701(2) 0.03866(9) 0.0194(6) Uani 1 1 d .
C70 C 0.14894(10) 0.9138(2) -0.00600(10) 0.0227(7) Uani 1 1 d .
H70 H 0.1636 0.9688 -0.0180 0.027 Uiso 1 1 calc .
C71 C 0.10643(10) 0.8777(3) -0.03309(10) 0.0224(7) Uani 1 1 d .
C72 C 0.08511(10) 0.7991(2) -0.01278(10) 0.0224(7) Uani 1 1 d .
H72 H 0.0559 0.7767 -0.0299 0.027 Uiso 1 1 calc .
C73 C 0.10477(10) 0.7514(2) 0.03181(9) 0.0187(6) Uani 1 1 d .
C74 C 0.14924(10) 0.7852(2) 0.05668(9) 0.0183(6) Uani 1 1 d .
C75 C 0.24685(11) 0.8412(3) 0.18804(10) 0.0250(7) Uani 1 1 d .
H75A H 0.2787 0.8603 0.2011 0.030 Uiso 1 1 calc .
H75B H 0.2300 0.9063 0.1724 0.030 Uiso 1 1 calc .
C76 C 0.22814(11) 0.7953(2) 0.22428(10) 0.0245(7) Uani 1 1 d .
C77 C 0.18157(11) 0.7843(3) 0.21604(11) 0.0286(8) Uani 1 1 d .
H77 H 0.1617 0.8126 0.1882 0.034 Uiso 1 1 calc .
C78 C 0.16420(13) 0.7323(3) 0.24811(13) 0.0384(9) Uani 1 1 d .
H78 H 0.1330 0.7248 0.2415 0.046 Uiso 1 1 calc .
C79 C 0.19307(15) 0.6914(3) 0.29008(13) 0.0428(10) Uani 1 1 d .
H79 H 0.1814 0.6566 0.3118 0.051 Uiso 1 1 calc .
C80 C 0.23927(14) 0.7025(3) 0.29955(12) 0.0374(9) Uani 1 1 d .
H80 H 0.2588 0.6765 0.3280 0.045 Uiso 1 1 calc .
C81 C 0.25670(11) 0.7521(3) 0.26704(11) 0.0289(8) Uani 1 1 d .
H81 H 0.2880 0.7570 0.2735 0.035 Uiso 1 1 calc .
C82 C 0.20515(10) 0.5433(2) 0.17123(10) 0.0223(7) Uani 1 1 d .
H82A H 0.2130 0.5593 0.2047 0.027 Uiso 1 1 calc .
H82B H 0.1725 0.5506 0.1585 0.027 Uiso 1 1 calc .
C83 C 0.21570(10) 0.4230(2) 0.16702(9) 0.0194(7) Uani 1 1 d .
C84 C 0.25818(10) 0.3787(3) 0.19233(10) 0.0231(7) Uani 1 1 d .
H84 H 0.2799 0.4256 0.2119 0.028 Uiso 1 1 calc .
C85 C 0.26831(11) 0.2674(3) 0.18873(11) 0.0284(8) Uani 1 1 d .
H85 H 0.2966 0.2401 0.2061 0.034 Uiso 1 1 calc .
C86 C 0.23673(12) 0.1949(3) 0.15936(11) 0.0302(8) Uani 1 1 d .
H86 H 0.2438 0.1198 0.1568 0.036 Uiso 1 1 calc .
C87 C 0.19501(12) 0.2363(3) 0.13426(11) 0.0285(8) Uani 1 1 d .
H87 H 0.1735 0.1887 0.1147 0.034 Uiso 1 1 calc .
C88 C 0.18452(10) 0.3492(3) 0.13772(10) 0.0234(7) Uani 1 1 d .
H88 H 0.1561 0.3758 0.1201 0.028 Uiso 1 1 calc .
C89 C 0.39023(10) 0.6307(3) 0.23813(10) 0.0269(7) Uani 1 1 d .
C90 C 0.38015(11) 0.7561(3) 0.23105(11) 0.0301(8) Uani 1 1 d .
H90A H 0.3867 0.7921 0.2612 0.045 Uiso 1 1 calc R
H90B H 0.3487 0.7666 0.2137 0.045 Uiso 1 1 calc R
H90C H 0.3986 0.7882 0.2138 0.045 Uiso 1 1 calc R
C91 C 0.36142(11) 0.5792(3) 0.26688(10) 0.0322(8) Uani 1 1 d .
H91A H 0.3691 0.5014 0.2729 0.048 Uiso 1 1 calc R
H91B H 0.3298 0.5857 0.2493 0.048 Uiso 1 1 calc R
H91C H 0.3674 0.6183 0.2963 0.048 Uiso 1 1 calc R
C92 C 0.44026(11) 0.6173(3) 0.26735(11) 0.0383(9) Uani 1 1 d .
H92A H 0.4474 0.5390 0.2722 0.057 Uiso 1 1 calc R
H92B H 0.4456 0.6536 0.2973 0.057 Uiso 1 1 calc R
H92C H 0.4591 0.6509 0.2508 0.057 Uiso 1 1 calc R
C93 C 0.44184(12) 0.4052(3) 0.11793(13) 0.0387(9) Uani 1 1 d .
C94 C 0.47835(14) 0.3509(4) 0.15843(17) 0.0724(15) Uani 1 1 d .
H94A H 0.4660 0.2865 0.1694 0.109 Uiso 1 1 calc R
H94B H 0.4889 0.4038 0.1837 0.109 Uiso 1 1 calc R
H94C H 0.5032 0.3282 0.1477 0.109 Uiso 1 1 calc R
C95 C 0.46458(15) 0.5008(4) 0.09995(16) 0.0706(14) Uani 1 1 d .
H95A H 0.4893 0.4718 0.0905 0.106 Uiso 1 1 calc R
H95B H 0.4758 0.5551 0.1246 0.106 Uiso 1 1 calc R
H95C H 0.4429 0.5357 0.0734 0.106 Uiso 1 1 calc R
C96 C 0.42508(16) 0.3205(6) 0.0793(3) 0.160(4) Uani 1 1 d .
H96A H 0.4100 0.2607 0.0901 0.240 Uiso 1 1 calc R
H96B H 0.4503 0.2907 0.0709 0.240 Uiso 1 1 calc R
H96C H 0.4042 0.3557 0.0523 0.240 Uiso 1 1 calc R
C97 C 0.08485(11) 0.9238(3) -0.08319(10) 0.0264(7) Uani 1 1 d .
C98 C 0.11542(11) 0.8923(3) -0.11379(10) 0.0349(8) Uani 1 1 d .
H98A H 0.1187 0.8123 -0.1141 0.052 Uiso 1 1 calc R
H98B H 0.1447 0.9264 -0.1008 0.052 Uiso 1 1 calc R
H98C H 0.1017 0.9188 -0.1454 0.052 Uiso 1 1 calc R
C99 C 0.03797(11) 0.8750(3) -0.10729(10) 0.0343(8) Uani 1 1 d .
H99A H 0.0178 0.8955 -0.0898 0.052 Uiso 1 1 calc R
H99B H 0.0400 0.7947 -0.1084 0.052 Uiso 1 1 calc R
H99C H 0.0266 0.9040 -0.1388 0.052 Uiso 1 1 calc R
C100 C 0.08127(12) 1.0509(3) -0.08137(11) 0.0370(9) Uani 1 1 d .
H10A H 0.0696 1.0799 -0.1129 0.056 Uiso 1 1 calc R
H10B H 0.1108 1.0821 -0.0664 0.056 Uiso 1 1 calc R
H10C H 0.0612 1.0709 -0.0637 0.056 Uiso 1 1 calc R
C101 C 0.07780(10) 0.6688(3) 0.05250(10) 0.0233(7) Uani 1 1 d .
C102 C 0.02915(11) 0.6526(3) 0.02040(11) 0.0305(8) Uani 1 1 d .
H10D H 0.0136 0.6017 0.0350 0.046 Uiso 1 1 calc R
H10E H 0.0295 0.6224 -0.0093 0.046 Uiso 1 1 calc R
H10F H 0.0138 0.7236 0.0153 0.046 Uiso 1 1 calc R
C103 C 0.07574(11) 0.7124(3) 0.10016(10) 0.0267(7) Uani 1 1 d .
H10G H 0.0598 0.7826 0.0957 0.040 Uiso 1 1 calc R
H10H H 0.1060 0.7229 0.1210 0.040 Uiso 1 1 calc R
H10I H 0.0601 0.6590 0.1136 0.040 Uiso 1 1 calc R
C104 C 0.10029(11) 0.5529(2) 0.05948(11) 0.0282(8) Uani 1 1 d .
H10J H 0.1306 0.5589 0.0808 0.042 Uiso 1 1 calc R
H10K H 0.1013 0.5247 0.0296 0.042 Uiso 1 1 calc R
H10L H 0.0831 0.5024 0.0724 0.042 Uiso 1 1 calc R
C105 C 0.20721(10) 0.5618(3) 0.03610(10) 0.0233(7) Uani 1 1 d .
H10M H 0.2135 0.5265 0.0099 0.035 Uiso 1 1 calc R
H10N H 0.1891 0.6277 0.0254 0.035 Uiso 1 1 calc R
H10O H 0.1910 0.5105 0.0498 0.035 Uiso 1 1 calc R
C106 C 0.29546(10) 0.8904(3) 0.10762(10) 0.0277(7) Uani 1 1 d .
H10P H 0.3197 0.8368 0.1173 0.042 Uiso 1 1 calc R
H10Q H 0.2920 0.9275 0.1349 0.042 Uiso 1 1 calc R
H10R H 0.3024 0.9449 0.0871 0.042 Uiso 1 1 calc R
C107 C 0.47965(15) -0.3281(4) 0.47757(16) 0.0643(12) Uani 1 1 d .
H10S H 0.5098 -0.3308 0.4750 0.096 Uiso 1 1 calc R
H10T H 0.4636 -0.3950 0.4642 0.096 Uiso 1 1 calc R
H10U H 0.4813 -0.3227 0.5102 0.096 Uiso 1 1 calc R
C108 C 0.45510(12) -0.2273(3) 0.45129(13) 0.0420(9) Uani 1 1 d .
C109 C 0.45620(12) -0.1270(3) 0.47346(12) 0.0427(9) Uani 1 1 d .
H109 H 0.4720 -0.1215 0.5055 0.051 Uiso 1 1 calc .
C110 C 0.43460(13) -0.0334(3) 0.44981(15) 0.0507(10) Uani 1 1 d .
H110 H 0.4360 0.0342 0.4658 0.061 Uiso 1 1 calc .
C111 C 0.41093(13) -0.0405(4) 0.40235(14) 0.0505(11) Uani 1 1 d .
H111 H 0.3967 0.0226 0.3861 0.061 Uiso 1 1 calc .
C112 C 0.40847(14) -0.1407(4) 0.37934(13) 0.0521(11) Uani 1 1 d .
H112 H 0.3919 -0.1465 0.3476 0.063 Uiso 1 1 calc .
C113 C 0.43089(14) -0.2339(4) 0.40376(14) 0.0482(10) Uani 1 1 d .
H113 H 0.4296 -0.3016 0.3879 0.058 Uiso 1 1 calc .
C114 C 0.06689(13) 0.3214(3) 0.15942(13) 0.0502(11) Uani 1 1 d .
H11A H 0.0626 0.2930 0.1879 0.075 Uiso 1 1 calc R
H11B H 0.0404 0.3622 0.1418 0.075 Uiso 1 1 calc R
H11C H 0.0927 0.3705 0.1672 0.075 Uiso 1 1 calc R
C115 C 0.07474(11) 0.2245(3) 0.12990(12) 0.0313(8) Uani 1 1 d .
C116 C 0.08972(12) 0.1216(3) 0.14920(11) 0.0356(8) Uani 1 1 d .
H116 H 0.0951 0.1103 0.1814 0.043 Uiso 1 1 calc .
C117 C 0.09694(12) 0.0343(3) 0.12176(13) 0.0397(9) Uani 1 1 d .
H117 H 0.1072 -0.0347 0.1356 0.048 Uiso 1 1 calc .
C118 C 0.08907(12) 0.0490(3) 0.07438(13) 0.0395(9) Uani 1 1 d .
H118 H 0.0940 -0.0095 0.0559 0.047 Uiso 1 1 calc .
C119 C 0.07383(13) 0.1513(3) 0.05430(11) 0.0381(9) Uani 1 1 d .
H119 H 0.0681 0.1617 0.0221 0.046 Uiso 1 1 calc .
C120 C 0.06696(11) 0.2384(3) 0.08182(12) 0.0335(8) Uani 1 1 d .
H120 H 0.0570 0.3074 0.0679 0.040 Uiso 1 1 calc .
C121 C 0.47668(15) -0.3499(5) 0.67405(15) 0.0712(14) Uani 1 1 d .
H12C H 0.4731 -0.2748 0.6839 0.107 Uiso 1 1 calc R
H12D H 0.5075 -0.3609 0.6744 0.107 Uiso 1 1 calc R
H12E H 0.4696 -0.4022 0.6953 0.107 Uiso 1 1 calc R
C122 C 0.44554(14) -0.3685(4) 0.62539(14) 0.0525(11) Uani 1 1 d .
C123 C 0.44602(16) -0.4708(4) 0.60339(17) 0.0635(12) Uani 1 1 d .
H123 H 0.4650 -0.5278 0.6196 0.076 Uiso 1 1 calc .
C124 C 0.41910(19) -0.4889(4) 0.55836(19) 0.0762(15) Uani 1 1 d .
H124 H 0.4202 -0.5580 0.5443 0.091 Uiso 1 1 calc .
C125 C 0.38966(16) -0.4055(5) 0.53265(15) 0.0638(13) Uani 1 1 d .
H125 H 0.3714 -0.4177 0.5018 0.077 Uiso 1 1 calc .
C126 C 0.38904(16) -0.3071(4) 0.55461(16) 0.0645(13) Uani 1 1 d .
H126 H 0.3698 -0.2503 0.5386 0.077 Uiso 1 1 calc .
C127 C 0.41660(14) -0.2884(3) 0.60090(14) 0.0474(10) Uani 1 1 d .
H127 H 0.4151 -0.2198 0.6152 0.057 Uiso 1 1 calc .

loop_
_atom_site_aniso_label
_atom_site_aniso_U_11
_atom_site_aniso_U_22
_atom_site_aniso_U_33
_atom_site_aniso_U_23
_atom_site_aniso_U_13
_atom_site_aniso_U_12
Zr1 0.02184(17) 0.02058(17) 0.01606(16) 0.00117(12) 0.00660(12) 0.00014(12)
N2 0.0224(14) 0.0196(13) 0.0187(13) 0.0018(10) 0.0085(11) -0.0017(11)
N3 0.0210(14) 0.0215(14) 0.0204(13) 0.0022(11) 0.0071(11) -0.0006(11)
O4 0.0240(12) 0.0222(11) 0.0200(11) -0.0006(9) 0.0095(9) -0.0004(9)
O5 0.0205(12) 0.0243(12) 0.0209(11) 0.0042(9) 0.0081(9) 0.0004(9)
C6 0.0236(17) 0.0214(16) 0.0154(15) -0.0028(13) 0.0067(13) 0.0005(13)
C7 0.0266(18) 0.0183(16) 0.0175(15) -0.0010(13) 0.0084(13) 0.0000(13)
C8 0.0266(18) 0.0219(17) 0.0167(15) -0.0044(13) 0.0100(13) -0.0013(14)
C9 0.0264(18) 0.0185(16) 0.0176(16) -0.0047(13) 0.0072(13) -0.0014(13)
C10 0.0324(19) 0.0190(16) 0.0129(15) 0.0001(12) 0.0074(13) -0.0005(14)
C11 0.0262(18) 0.0180(16) 0.0177(15) -0.0020(13) 0.0106(13) -0.0011(13)
C12 0.0206(17) 0.0231(17) 0.0151(15) 0.0023(13) 0.0038(12) 0.0005(13)
C13 0.0274(18) 0.0257(17) 0.0138(15) 0.0043(13) 0.0065(13) 0.0004(14)
C14 0.0270(18) 0.0268(18) 0.0184(16) -0.0012(13) 0.0096(13) -0.0035(14)
C15 0.0246(18) 0.0188(16) 0.0228(16) -0.0011(13) 0.0072(13) 0.0000(13)
C16 0.0184(16) 0.0179(16) 0.0201(16) 0.0030(13) 0.0033(13) 0.0038(13)
C17 0.0278(18) 0.0193(16) 0.0189(16) -0.0009(13) 0.0046(13) 0.0003(14)
C18 0.0238(18) 0.0240(18) 0.0233(17) 0.0014(14) 0.0095(13) 0.0027(14)
C19 0.0218(17) 0.0265(18) 0.0261(17) 0.0013(14) 0.0068(14) -0.0010(14)
C20 0.0279(18) 0.0231(17) 0.0185(16) 0.0005(13) 0.0080(13) 0.0019(14)
C21 0.0258(18) 0.0229(17) 0.0186(16) 0.0017(13) 0.0079(13) 0.0018(14)
C22 0.0320(19) 0.0271(18) 0.0222(16) 0.0033(14) 0.0103(14) 0.0031(15)
C23 0.0294(19) 0.0305(19) 0.0138(15) 0.0107(13) 0.0094(13) 0.0062(15)
C24 0.029(2) 0.038(2) 0.0291(18) 0.0116(15) 0.0148(15) 0.0020(16)
C25 0.037(2) 0.048(2) 0.035(2) 0.0158(17) 0.0188(17) 0.0204(19)
C26 0.055(3) 0.035(2) 0.0281(19) 0.0054(16) 0.0183(17) 0.0144(19)
C27 0.042(2) 0.0267(19) 0.0215(17) 0.0001(14) 0.0081(15) -0.0010(16)
C28 0.0290(19) 0.0293(19) 0.0153(15) 0.0011(13) 0.0062(13) 0.0028(15)
C29 0.033(2) 0.0276(19) 0.0311(18) -0.0049(15) 0.0101(15) 0.0011(15)
C30 0.033(2) 0.0173(16) 0.0243(17) -0.0062(13) 0.0131(15) 0.0011(14)
C31 0.035(2) 0.0236(18) 0.0313(19) -0.0092(15) 0.0142(16) 0.0015(15)
C32 0.059(3) 0.0188(18) 0.044(2) -0.0014(16) 0.031(2) 0.0018(17)
C33 0.068(3) 0.026(2) 0.0283(19) 0.0031(15) 0.0113(19) 0.0182(19)
C34 0.036(2) 0.037(2) 0.038(2) -0.0039(17) 0.0079(17) 0.0073(17)
C35 0.032(2) 0.031(2) 0.0317(19) -0.0050(15) 0.0133(16) 0.0014(16)
C36 0.0241(18) 0.0264(18) 0.0257(17) 0.0055(14) 0.0109(14) 0.0005(14)
C37 0.030(2) 0.033(2) 0.0312(18) 0.0146(15) 0.0115(15) 0.0028(15)
C38 0.043(2) 0.037(2) 0.0197(17) 0.0075(15) 0.0119(15) -0.0037(17)
C39 0.032(2) 0.0250(18) 0.0277(17) 0.0052(14) 0.0118(15) 0.0005(15)
C40 0.0226(17) 0.0240(17) 0.0202(16) 0.0008(13) 0.0046(13) 0.0006(14)
C41 0.030(2) 0.035(2) 0.0335(19) -0.0050(16) 0.0024(15) 0.0048(16)
C42 0.028(2) 0.035(2) 0.042(2) 0.0104(17) 0.0049(16) 0.0015(16)
C43 0.031(2) 0.040(2) 0.0297(18) 0.0014(16) 0.0077(15) 0.0082(17)
C44 0.0278(19) 0.033(2) 0.0322(18) -0.0034(15) 0.0168(15) -0.0014(15)
C45 0.029(2) 0.060(3) 0.051(2) -0.008(2) 0.0183(18) 0.0057(19)
C46 0.057(3) 0.043(2) 0.038(2) -0.0069(18) 0.0305(19) -0.014(2)
C47 0.042(2) 0.0299(19) 0.0356(19) -0.0027(16) 0.0211(17) 0.0011(16)
C48 0.0291(19) 0.0250(18) 0.0273(17) -0.0065(14) 0.0077(14) -0.0073(15)
C49 0.039(2) 0.0266(19) 0.0313(18) -0.0046(15) 0.0158(15) -0.0048(16)
C50 0.030(2) 0.040(2) 0.0276(18) -0.0061(15) 0.0050(15) -0.0024(16)
C51 0.035(2) 0.038(2) 0.0338(19) -0.0113(16) 0.0080(16) -0.0107(17)
C52 0.0315(19) 0.0232(17) 0.0232(16) 0.0035(14) 0.0117(14) 0.0005(14)
C53 0.0287(19) 0.0230(17) 0.0265(17) -0.0004(14) 0.0103(14) -0.0045(14)
Zr54 0.02151(17) 0.01713(16) 0.01498(16) 0.00065(12) 0.00517(12) 0.00061(12)
N55 0.0203(14) 0.0208(14) 0.0182(13) -0.0008(11) 0.0055(10) 0.0005(11)
N56 0.0177(14) 0.0216(14) 0.0190(13) -0.0004(11) 0.0032(10) -0.0013(11)
O57 0.0230(12) 0.0193(11) 0.0161(10) 0.0026(8) 0.0049(9) 0.0013(9)
O58 0.0208(12) 0.0218(11) 0.0190(10) -0.0004(9) 0.0057(8) 0.0014(9)
C59 0.0245(18) 0.0134(15) 0.0249(16) 0.0044(13) 0.0104(13) 0.0034(13)
C60 0.0213(18) 0.0227(17) 0.0251(16) 0.0029(13) 0.0056(13) -0.0019(14)
C61 0.0196(18) 0.0272(18) 0.0376(19) 0.0018(15) 0.0056(14) -0.0028(14)
C62 0.0256(19) 0.0238(18) 0.0397(19) -0.0007(15) 0.0148(15) 0.0022(14)
C63 0.0284(19) 0.0215(17) 0.0346(18) -0.0056(14) 0.0139(15) -0.0003(14)
C64 0.0242(18) 0.0209(17) 0.0240(16) 0.0036(13) 0.0092(13) -0.0024(13)
C65 0.0263(18) 0.0202(17) 0.0218(16) -0.0043(13) 0.0083(13) -0.0011(14)
C66 0.0206(17) 0.0281(18) 0.0214(16) 0.0015(14) 0.0099(13) -0.0016(14)
C67 0.0272(18) 0.0295(18) 0.0180(16) 0.0004(14) 0.0073(13) -0.0022(15)
C68 0.0294(19) 0.0206(17) 0.0189(16) 0.0053(13) 0.0047(13) -0.0010(14)
C69 0.0215(17) 0.0170(16) 0.0186(15) 0.0021(13) 0.0046(13) 0.0011(13)
C70 0.0285(19) 0.0186(16) 0.0224(16) 0.0031(13) 0.0101(14) -0.0028(14)
C71 0.0254(18) 0.0211(17) 0.0193(16) 0.0026(13) 0.0049(13) 0.0025(14)
C72 0.0209(17) 0.0229(17) 0.0225(17) -0.0016(13) 0.0056(13) -0.0015(13)
C73 0.0249(17) 0.0166(16) 0.0145(15) 0.0010(12) 0.0063(12) 0.0022(13)
C74 0.0212(17) 0.0170(16) 0.0149(15) 0.0011(12) 0.0032(12) 0.0052(13)
C75 0.0299(19) 0.0210(17) 0.0229(17) -0.0028(13) 0.0062(14) 0.0000(14)
C76 0.035(2) 0.0180(17) 0.0189(16) -0.0051(13) 0.0054(14) 0.0041(14)
C77 0.033(2) 0.0231(18) 0.0280(18) -0.0046(14) 0.0065(15) 0.0076(15)
C78 0.039(2) 0.0269(19) 0.054(2) -0.0138(18) 0.0219(19) -0.0059(17)
C79 0.067(3) 0.026(2) 0.045(2) 0.0005(17) 0.031(2) -0.0025(19)
C80 0.062(3) 0.0231(19) 0.0246(19) 0.0003(15) 0.0088(17) 0.0059(18)
C81 0.037(2) 0.0200(17) 0.0269(18) -0.0063(14) 0.0047(15) 0.0035(15)
C82 0.0242(18) 0.0232(17) 0.0182(15) 0.0016(13) 0.0048(13) -0.0016(14)
C83 0.0253(18) 0.0180(16) 0.0182(15) 0.0037(13) 0.0115(13) 0.0015(13)
C84 0.0290(19) 0.0216(17) 0.0196(16) 0.0031(13) 0.0089(13) -0.0026(14)
C85 0.0302(19) 0.0304(19) 0.0276(18) 0.0081(15) 0.0131(15) 0.0054(15)
C86 0.044(2) 0.0183(17) 0.0331(19) 0.0038(14) 0.0187(17) 0.0061(16)
C87 0.037(2) 0.0232(18) 0.0279(18) -0.0055(14) 0.0137(15) -0.0061(15)
C88 0.0251(18) 0.0250(18) 0.0213(16) 0.0029(13) 0.0089(13) -0.0042(14)
C89 0.0227(18) 0.0301(19) 0.0235(17) -0.0008(14) 0.0010(13) 0.0023(15)
C90 0.031(2) 0.0268(19) 0.0285(18) -0.0020(15) 0.0036(14) -0.0025(15)
C91 0.037(2) 0.036(2) 0.0217(17) 0.0014(15) 0.0054(15) -0.0016(16)
C92 0.031(2) 0.042(2) 0.0332(19) -0.0019(16) -0.0022(15) 0.0009(17)
C93 0.027(2) 0.040(2) 0.053(2) -0.0068(18) 0.0182(17) 0.0035(17)
C94 0.052(3) 0.078(3) 0.103(4) 0.033(3) 0.048(3) 0.031(3)
C95 0.066(3) 0.085(4) 0.083(3) 0.035(3) 0.055(3) 0.034(3)
C96 0.034(3) 0.200(7) 0.246(8) -0.189(7) 0.042(4) -0.008(4)
C97 0.0297(19) 0.0254(18) 0.0213(16) 0.0077(14) 0.0038(14) -0.0020(15)
C98 0.039(2) 0.043(2) 0.0219(17) 0.0083(16) 0.0086(15) -0.0028(17)
C99 0.032(2) 0.044(2) 0.0220(17) 0.0104(15) 0.0006(14) -0.0050(17)
C100 0.044(2) 0.031(2) 0.0302(19) 0.0083(15) 0.0025(16) 0.0016(17)
C101 0.0251(18) 0.0248(18) 0.0203(16) 0.0028(13) 0.0072(13) 0.0004(14)
C102 0.0276(19) 0.037(2) 0.0264(17) 0.0024(15) 0.0079(14) -0.0063(16)
C103 0.0284(19) 0.0243(18) 0.0301(18) -0.0003(14) 0.0127(14) -0.0045(14)
C104 0.035(2) 0.0209(17) 0.0307(18) 0.0027(14) 0.0137(15) -0.0022(15)
C105 0.0219(17) 0.0269(18) 0.0199(16) -0.0066(13) 0.0049(13) 0.0001(14)
C106 0.0275(19) 0.0276(19) 0.0276(17) 0.0022(14) 0.0078(14) -0.0079(15)
C107 0.057(3) 0.054(3) 0.085(3) 0.009(2) 0.026(3) 0.005(2)
C108 0.030(2) 0.057(3) 0.044(2) 0.010(2) 0.0187(18) 0.0005(19)
C109 0.038(2) 0.050(3) 0.041(2) -0.008(2) 0.0140(17) -0.0072(19)
C110 0.039(2) 0.050(3) 0.067(3) -0.005(2) 0.023(2) -0.003(2)
C111 0.036(2) 0.060(3) 0.058(3) 0.018(2) 0.018(2) 0.004(2)
C112 0.046(3) 0.080(3) 0.035(2) 0.004(2) 0.0198(19) -0.002(2)
C113 0.046(3) 0.053(3) 0.054(3) -0.014(2) 0.029(2) -0.006(2)
C114 0.041(2) 0.055(3) 0.054(2) -0.022(2) 0.0127(19) 0.002(2)
C115 0.0212(18) 0.035(2) 0.038(2) -0.0069(16) 0.0098(15) -0.0041(15)
C116 0.032(2) 0.038(2) 0.035(2) 0.0064(17) 0.0069(16) -0.0073(17)
C117 0.039(2) 0.0224(19) 0.053(2) 0.0053(17) 0.0072(18) -0.0003(16)
C118 0.038(2) 0.032(2) 0.050(2) -0.0125(18) 0.0153(18) -0.0015(17)
C119 0.046(2) 0.039(2) 0.0303(19) -0.0020(17) 0.0119(17) -0.0067(18)
C120 0.030(2) 0.0251(19) 0.040(2) 0.0003(16) 0.0017(15) 0.0001(15)
C121 0.054(3) 0.101(4) 0.061(3) -0.003(3) 0.021(2) -0.007(3)
C122 0.044(3) 0.065(3) 0.051(2) 0.000(2) 0.017(2) -0.008(2)
C123 0.075(3) 0.048(3) 0.077(3) -0.007(2) 0.037(3) 0.001(2)
C124 0.090(4) 0.062(3) 0.080(4) -0.025(3) 0.032(3) -0.014(3)
C125 0.057(3) 0.084(4) 0.054(3) -0.014(3) 0.021(2) -0.013(3)
C126 0.053(3) 0.085(4) 0.061(3) 0.009(3) 0.024(2) 0.006(3)
C127 0.051(3) 0.046(3) 0.049(2) -0.0029(19) 0.022(2) -0.001(2)

loop_
_atom_type_symbol
_atom_type_description
_atom_type_scat_dispersion_real
_atom_type_scat_dispersion_imag
_atom_type_scat_source
C C 0.0033 0.0016 'International Tables Vol C Tables 4.2.6.8 and 6.1.1.4'
H H 0.0000 0.0000 'International Tables Vol C Tables 4.2.6.8 and 6.1.1.4'
N N 0.0061 0.0033 'International Tables Vol C Tables 4.2.6.8 and 6.1.1.4'
O O 0.0106 0.0060 'International Tables Vol C Tables 4.2.6.8 and 6.1.1.4'
Zr Zr -2.9673 0.5597 'International Tables Vol C Tables 4.2.6.8 and 6.1.1.4'

loop_
_geom_angle_atom_site_label_1
_geom_angle_atom_site_label_2
_geom_angle_atom_site_label_3
_geom_angle
O4 Zr1 O5 168.65(8)
O4 Zr1 C29 94.97(10)
O5 Zr1 C29 91.39(10)
O4 Zr1 C22 94.51(10)
O5 Zr1 C22 92.05(10)
C29 Zr1 C22 110.54(11)
O4 Zr1 N3 78.41(8)
O5 Zr1 N3 91.50(8)
C29 Zr1 N3 151.04(10)
C22 Zr1 N3 98.14(9)
O4 Zr1 N2 95.63(8)
O5 Zr1 N2 75.84(8)
C29 Zr1 N2 82.64(10)
C22 Zr1 N2 162.59(10)
N3 Zr1 N2 70.19(8)
C52 N2 C12 107.5(2)
C52 N2 C13 109.4(2)
C12 N2 C13 108.5(2)
C52 N2 Zr1 108.32(17)
C12 N2 Zr1 112.08(15)
C13 N2 Zr1 110.98(17)
C14 N3 C53 109.1(2)
C14 N3 C15 109.1(2)
C53 N3 C15 106.7(2)
C14 N3 Zr1 114.09(17)
C53 N3 Zr1 107.96(16)
C15 N3 Zr1 109.66(16)
C21 O4 Zr1 144.80(18)
C6 O5 Zr1 147.78(18)
O5 C6 C7 121.5(3)
O5 C6 C11 118.2(3)
C7 C6 C11 120.3(3)
C8 C7 C6 117.6(3)
C8 C7 C36 120.0(3)
C6 C7 C36 122.3(3)
C7 C8 C9 123.8(3)
C7 C8 H8 118.1
C9 C8 H8 118.1
C10 C9 C8 116.5(3)
C10 C9 C40 122.8(3)
C8 C9 C40 120.6(3)
C9 C10 C11 122.6(3)
C9 C10 H10 118.7
C11 C10 H10 118.7
C10 C11 C6 119.2(3)
C10 C11 C12 117.2(3)
C6 C11 C12 123.4(3)
N2 C12 C11 116.2(2)
N2 C12 H12A 108.2
C11 C12 H12A 108.2
N2 C12 H12B 108.2
C11 C12 H12B 108.2
H12A C12 H12B 107.4
N2 C13 C14 110.3(2)
N2 C13 H13A 109.6
C14 C13 H13A 109.6
N2 C13 H13B 109.6
C14 C13 H13B 109.6
H13A C13 H13B 108.1
N3 C14 C13 110.7(2)
N3 C14 H14A 109.5
C13 C14 H14A 109.5
N3 C14 H14B 109.5
C13 C14 H14B 109.5
H14A C14 H14B 108.1
N3 C15 C16 114.2(2)
N3 C15 H15A 108.7
C16 C15 H15A 108.7
N3 C15 H15B 108.7
C16 C15 H15B 108.7
H15A C15 H15B 107.6
C21 C16 C17 120.2(3)
C21 C16 C15 120.1(3)
C17 C16 C15 119.6(3)
C18 C17 C16 121.8(3)
C18 C17 H17 119.1
C16 C17 H17 119.1
C17 C18 C19 116.4(3)
C17 C18 C44 123.8(3)
C19 C18 C44 119.8(3)
C20 C19 C18 124.5(3)
C20 C19 H19 117.7
C18 C19 H19 117.7
C19 C20 C21 116.6(3)
C19 C20 C48 121.2(3)
C21 C20 C48 122.2(3)
O4 C21 C16 117.9(3)
O4 C21 C20 122.1(3)
C16 C21 C20 120.0(3)
C23 C22 Zr1 128.1(2)
C23 C22 H22A 105.3
Zr1 C22 H22A 105.3
C23 C22 H22B 105.3
Zr1 C22 H22B 105.3
H22A C22 H22B 106.0
C28 C23 C24 115.9(3)
C28 C23 C22 122.3(3)
C24 C23 C22 121.8(3)
C25 C24 C23 121.9(3)
C25 C24 H24 119.1
C23 C24 H24 119.1
C26 C25 C24 120.5(3)
C26 C25 H25 119.7
C24 C25 H25 119.7
C27 C26 C25 119.0(3)
C27 C26 H26 120.5
C25 C26 H26 120.5
C26 C27 C28 120.3(3)
C26 C27 H27 119.8
C28 C27 H27 119.9
C27 C28 C23 122.4(3)
C27 C28 H28 118.8
C23 C28 H28 118.8
C30 C29 Zr1 100.3(2)
C30 C29 H29A 111.7
Zr1 C29 H29A 111.7
C30 C29 H29B 111.7
Zr1 C29 H29B 111.7
H29A C29 H29B 109.4
C31 C30 C35 116.9(3)
C31 C30 C29 120.7(3)
C35 C30 C29 122.3(3)
C32 C31 C30 121.7(3)
C32 C31 H31 119.2
C30 C31 H31 119.2
C33 C32 C31 120.4(3)
C33 C32 H32 119.8
C31 C32 H32 119.8
C32 C33 C34 119.1(3)
C32 C33 H33 120.5
C34 C33 H33 120.5
C35 C34 C33 120.3(3)
C35 C34 H34 119.8
C33 C34 H34 119.9
C34 C35 C30 121.7(3)
C34 C35 H35 119.2
C30 C35 H35 119.2
C37 C36 C38 107.7(2)
C37 C36 C39 106.9(3)
C38 C36 C39 108.8(3)
C37 C36 C7 112.8(2)
C38 C36 C7 109.2(3)
C39 C36 C7 111.2(2)
C36 C37 H37A 109.5
C36 C37 H37B 109.5
H37A C37 H37B 109.5
C36 C37 H37C 109.5
H37A C37 H37C 109.5
H37B C37 H37C 109.5
C36 C38 H38A 109.5
C36 C38 H38B 109.5
H38A C38 H38B 109.5
C36 C38 H38C 109.5
H38A C38 H38C 109.5
H38B C38 H38C 109.5
C36 C39 H39A 109.5
C36 C39 H39B 109.5
H39A C39 H39B 109.5
C36 C39 H39C 109.5
H39A C39 H39C 109.5
H39B C39 H39C 109.5
C42 C40 C41 109.4(2)
C42 C40 C9 111.4(3)
C41 C40 C9 109.3(2)
C42 C40 C43 107.5(3)
C41 C40 C43 108.9(3)
C9 C40 C43 110.3(2)
C40 C41 H41A 109.5
C40 C41 H41B 109.5
H41A C41 H41B 109.5
C40 C41 H41C 109.5
H41A C41 H41C 109.5
H41B C41 H41C 109.5
C40 C42 H42A 109.5
C40 C42 H42B 109.5
H42A C42 H42B 109.5
C40 C42 H42C 109.5
H42A C42 H42C 109.5
H42B C42 H42C 109.5
C40 C43 H43A 109.5
C40 C43 H43B 109.5
H43A C43 H43B 109.5
C40 C43 H43C 109.5
H43A C43 H43C 109.5
H43B C43 H43C 109.5
C45 C44 C47 108.6(3)
C45 C44 C46 109.8(3)
C47 C44 C46 107.8(3)
C45 C44 C18 108.4(3)
C47 C44 C18 111.8(3)
C46 C44 C18 110.4(3)
C44 C45 H45A 109.5
C44 C45 H45B 109.5
H45A C45 H45B 109.5
C44 C45 H45C 109.5
H45A C45 H45C 109.5
H45B C45 H45C 109.5
C44 C46 H46A 109.5
C44 C46 H46B 109.5
H46A C46 H46B 109.5
C44 C46 H46C 109.5
H46A C46 H46C 109.5
H46B C46 H46C 109.5
C44 C47 H47A 109.5
C44 C47 H47B 109.5
H47A C47 H47B 109.5
C44 C47 H47C 109.5
H47A C47 H47C 109.5
H47B C47 H47C 109.5
C51 C48 C50 107.5(3)
C51 C48 C20 112.5(3)
C50 C48 C20 109.0(3)
C51 C48 C49 107.7(3)
C50 C48 C49 110.1(3)
C20 C48 C49 110.0(3)
C48 C49 H49A 109.5
C48 C49 H49B 109.5
H49A C49 H49B 109.5
C48 C49 H49C 109.5
H49A C49 H49C 109.5
H49B C49 H49C 109.5
C48 C50 H50A 109.5
C48 C50 H50B 109.5
H50A C50 H50B 109.5
C48 C50 H50C 109.5
H50A C50 H50C 109.5
H50B C50 H50C 109.5
C48 C51 H51A 109.5
C48 C51 H51B 109.5
H51A C51 H51B 109.5
C48 C51 H51C 109.5
H51A C51 H51C 109.5
H51B C51 H51C 109.5
N2 C52 H52A 109.5
N2 C52 H52B 109.5
H52A C52 H52B 109.5
N2 C52 H52C 109.5
H52A C52 H52C 109.5
H52B C52 H52C 109.5
N3 C53 H53A 109.5
N3 C53 H53B 109.5
H53A C53 H53B 109.5
N3 C53 H53C 109.5
H53A C53 H53C 109.5
H53B C53 H53C 109.5
O58 Zr54 O57 168.75(7)
O58 Zr54 C75 94.69(9)
O57 Zr54 C75 94.42(9)
O58 Zr54 C82 92.05(9)
O57 Zr54 C82 91.38(9)
C75 Zr54 C82 108.19(10)
O58 Zr54 N55 76.86(8)
O57 Zr54 N55 91.94(8)
C75 Zr54 N55 148.89(10)
C82 Zr54 N55 102.06(9)
O58 Zr54 N56 98.16(8)
O57 Zr54 N56 76.54(8)
C75 Zr54 N56 82.35(9)
C82 Zr54 N56 164.75(9)
N55 Zr54 N56 69.60(8)
C105 N55 C65 106.0(2)
C105 N55 C66 110.8(2)
C65 N55 C66 107.9(2)
C105 N55 Zr54 110.45(17)
C65 N55 Zr54 109.94(16)
C66 N55 Zr54 111.64(17)
C67 N56 C106 109.1(2)
C67 N56 C68 108.3(2)
C106 N56 C68 108.3(2)
C67 N56 Zr54 112.12(17)
C106 N56 Zr54 108.16(16)
C68 N56 Zr54 110.75(16)
C74 O57 Zr54 145.60(18)
C59 O58 Zr54 146.56(17)
O58 C59 C64 117.4(3)
O58 C59 C60 122.6(3)
C64 C59 C60 119.9(3)
C61 C60 C59 116.7(3)
C61 C60 C89 121.5(3)
C59 C60 C89 121.8(3)
C60 C61 C62 124.5(3)
C60 C61 H61 117.8
C62 C61 H61 117.8
C63 C62 C61 116.0(3)
C63 C62 C93 122.4(3)
C61 C62 C93 121.5(3)
C62 C63 C64 122.2(3)
C62 C63 H63 118.9
C64 C63 H63 118.9
C63 C64 C59 120.3(3)
C63 C64 C65 119.5(3)
C59 C64 C65 120.2(3)
N55 C65 C64 115.0(2)
N55 C65 H65A 108.5
C64 C65 H65A 108.5
N55 C65 H65B 108.5
C64 C65 H65B 108.5
H65A C65 H65B 107.5
N55 C66 C67 109.7(2)
N55 C66 H66A 109.7
C67 C66 H66A 109.7
N55 C66 H66B 109.7
C67 C66 H66B 109.7
H66A C66 H66B 108.2
N56 C67 C66 110.3(2)
N56 C67 H67A 109.6
C66 C67 H67A 109.6
N56 C67 H67B 109.6
C66 C67 H67B 109.6
H67A C67 H67B 108.1
N56 C68 C69 114.0(2)
N56 C68 H68A 108.8
C69 C68 H68A 108.8
N56 C68 H68B 108.8
C69 C68 H68B 108.8
H68A C68 H68B 107.6
C70 C69 C74 119.5(3)
C70 C69 C68 119.6(3)
C74 C69 C68 120.9(2)
C71 C70 C69 122.0(3)
C71 C70 H70 119.0
C69 C70 H70 119.0
C70 C71 C72 116.8(3)
C70 C71 C97 120.4(3)
C72 C71 C97 122.8(3)
C71 C72 C73 124.1(3)
C71 C72 H72 117.9
C73 C72 H72 118.0
C72 C73 C74 116.9(3)
C72 C73 C101 120.6(3)
C74 C73 C101 122.5(2)
O57 C74 C69 117.3(2)
O57 C74 C73 122.4(3)
C69 C74 C73 120.3(2)
C76 C75 Zr54 99.32(19)
C76 C75 H75A 111.9
Zr54 C75 H75A 111.9
C76 C75 H75B 111.9
Zr54 C75 H75B 111.9
H75A C75 H75B 109.6
C77 C76 C81 116.9(3)
C77 C76 C75 121.7(3)
C81 C76 C75 121.2(3)
C78 C77 C76 121.7(3)
C78 C77 H77 119.2
C76 C77 H77 119.2
C77 C78 C79 120.2(3)
C77 C78 H78 119.9
C79 C78 H78 119.9
C80 C79 C78 119.5(3)
C80 C79 H79 120.2
C78 C79 H79 120.2
C79 C80 C81 120.4(3)
C79 C80 H80 119.8
C81 C80 H80 119.8
C80 C81 C76 121.3(3)
C80 C81 H81 119.4
C76 C81 H81 119.3
C83 C82 Zr54 123.25(19)
C83 C82 H82A 106.5
Zr54 C82 H82A 106.5
C83 C82 H82B 106.5
Zr54 C82 H82B 106.5
H82A C82 H82B 106.5
C88 C83 C84 116.9(3)
C88 C83 C82 122.2(3)
C84 C83 C82 120.8(3)
C85 C84 C83 121.3(3)
C85 C84 H84 119.3
C83 C84 H84 119.3
C84 C85 C86 121.0(3)
C84 C85 H85 119.5
C86 C85 H85 119.5
C87 C86 C85 118.7(3)
C87 C86 H86 120.6
C85 C86 H86 120.6
C86 C87 C88 120.6(3)
C86 C87 H87 119.7
C88 C87 H87 119.7
C83 C88 C87 121.4(3)
C83 C88 H88 119.3
C87 C88 H88 119.3
C90 C89 C92 108.0(3)
C90 C89 C60 110.3(2)
C92 C89 C60 112.6(3)
C90 C89 C91 109.7(3)
C92 C89 C91 107.5(3)
C60 C89 C91 108.7(3)
C89 C90 H90A 109.5
C89 C90 H90B 109.5
H90A C90 H90B 109.5
C89 C90 H90C 109.5
H90A C90 H90C 109.5
H90B C90 H90C 109.5
C89 C91 H91A 109.4
C89 C91 H91B 109.5
H91A C91 H91B 109.5
C89 C91 H91C 109.5
H91A C91 H91C 109.5
H91B C91 H91C 109.5
C89 C92 H92A 109.5
C89 C92 H92B 109.5
H92A C92 H92B 109.5
C89 C92 H92C 109.5
H92A C92 H92C 109.5
H92B C92 H92C 109.5
C96 C93 C94 108.6(4)
C96 C93 C95 108.9(4)
C94 C93 C95 106.6(3)
C96 C93 C62 112.0(3)
C94 C93 C62 112.4(3)
C95 C93 C62 108.3(3)
C93 C94 H94A 109.5
C93 C94 H94B 109.5
H94A C94 H94B 109.5
C93 C94 H94C 109.5
H94A C94 H94C 109.5
H94B C94 H94C 109.5
C93 C95 H95A 109.5
C93 C95 H95B 109.4
H95A C95 H95B 109.5
C93 C95 H95C 109.5
H95A C95 H95C 109.5
H95B C95 H95C 109.5
C93 C96 H96A 109.9
C93 C96 H96B 109.3
H96A C96 H96B 109.5
C93 C96 H96C 109.3
H96A C96 H96C 109.5
H96B C96 H96C 109.5
C99 C97 C100 109.1(3)
C99 C97 C71 112.8(2)
C100 C97 C71 109.6(3)
C99 C97 C98 107.3(3)
C100 C97 C98 109.1(3)
C71 C97 C98 108.8(3)
C97 C98 H98A 109.5
C97 C98 H98B 109.5
H98A C98 H98B 109.5
C97 C98 H98C 109.5
H98A C98 H98C 109.5
H98B C98 H98C 109.5
C97 C99 H99A 109.5
C97 C99 H99B 109.5
H99A C99 H99B 109.5
C97 C99 H99C 109.5
H99A C99 H99C 109.5
H99B C99 H99C 109.5
C97 C100 H10A 109.5
C97 C100 H10B 109.5
H10A C100 H10B 109.5
C97 C100 H10C 109.5
H10A C100 H10C 109.5
H10B C100 H10C 109.5
C102 C101 C103 107.9(3)
C102 C101 C104 106.9(3)
C103 C101 C104 109.1(2)
C102 C101 C73 112.6(2)
C103 C101 C73 109.7(2)
C104 C101 C73 110.5(2)
C101 C102 H10D 109.5
C101 C102 H10E 109.5
H10D C102 H10E 109.5
C101 C102 H10F 109.5
H10D C102 H10F 109.5
H10E C102 H10F 109.5
C101 C103 H10G 109.5
C101 C103 H10H 109.5
H10G C103 H10H 109.5
C101 C103 H10I 109.5
H10G C103 H10I 109.5
H10H C103 H10I 109.5
C101 C104 H10J 109.5
C101 C104 H10K 109.5
H10J C104 H10K 109.5
C101 C104 H10L 109.5
H10J C104 H10L 109.5
H10K C104 H10L 109.5
N55 C105 H10M 109.5
N55 C105 H10N 109.5
H10M C105 H10N 109.5
N55 C105 H10O 109.5
H10M C105 H10O 109.5
H10N C105 H10O 109.5
N56 C106 H10P 109.5
N56 C106 H10Q 109.5
H10P C106 H10Q 109.5
N56 C106 H10R 109.5
H10P C106 H10R 109.5
H10Q C106 H10R 109.5
C108 C107 H10S 109.5
C108 C107 H10T 109.5
H10S C107 H10T 109.5
C108 C107 H10U 109.5
H10S C107 H10U 109.5
H10T C107 H10U 109.5
C109 C108 C113 118.0(4)
C109 C108 C107 121.0(4)
C113 C108 C107 120.9(4)
C108 C109 C110 121.8(3)
C108 C109 H109 119.1
C110 C109 H109 119.1
C111 C110 C109 119.7(4)
C111 C110 H110 120.2
C109 C110 H110 120.1
C112 C111 C110 119.8(4)
C112 C111 H111 120.1
C110 C111 H111 120.1
C111 C112 C113 119.6(4)
C111 C112 H112 120.2
C113 C112 H112 120.2
C108 C113 C112 121.0(4)
C108 C113 H113 119.5
C112 C113 H113 119.5
C115 C114 H11A 109.5
C115 C114 H11B 109.5
H11A C114 H11B 109.5
C115 C114 H11C 109.5
H11A C114 H11C 109.5
H11B C114 H11C 109.5
C116 C115 C120 117.9(3)
C116 C115 C114 122.1(3)
C120 C115 C114 120.0(3)
C115 C116 C117 121.3(3)
C115 C116 H116 119.3
C117 C116 H116 119.3
C118 C117 C116 120.2(3)
C118 C117 H117 119.9
C116 C117 H117 119.9
C117 C118 C119 119.4(3)
C117 C118 H118 120.3
C119 C118 H118 120.3
C120 C119 C118 120.3(3)
C120 C119 H119 119.9
C118 C119 H119 119.9
C119 C120 C115 120.9(3)
C119 C120 H120 119.5
C115 C120 H120 119.5
C122 C121 H12C 109.5
C122 C121 H12D 109.5
H12C C121 H12D 109.5
C122 C121 H12E 109.5
H12C C121 H12E 109.5
H12D C121 H12E 109.5
C127 C122 C123 117.8(4)
C127 C122 C121 122.7(4)
C123 C122 C121 119.5(4)
C124 C123 C122 120.8(5)
C124 C123 H123 119.6
C122 C123 H123 119.6
C123 C124 C125 121.5(4)
C123 C124 H124 119.2
C125 C124 H124 119.2
C126 C125 C124 117.1(4)
C126 C125 H125 121.4
C124 C125 H125 121.4
C125 C126 C127 121.5(4)
C125 C126 H126 119.2
C127 C126 H126 119.2
C122 C127 C126 121.2(4)
C122 C127 H127 119.3
C126 C127 H127 119.4

loop_
_geom_bond_atom_site_label_1
_geom_bond_atom_site_label_2
_geom_bond_distance
Zr1 O4 2.010(2)
Zr1 O5 2.011(2)
Zr1 C29 2.315(3)
Zr1 C22 2.320(3)
Zr1 N3 2.443(2)
Zr1 N2 2.509(2)
N2 C52 1.481(4)
N2 C12 1.484(4)
N2 C13 1.489(4)
N3 C14 1.483(4)
N3 C53 1.485(4)
N3 C15 1.504(4)
O4 C21 1.350(3)
O5 C6 1.354(3)
C6 C7 1.408(4)
C6 C11 1.405(4)
C7 C8 1.395(4)
C7 C36 1.549(4)
C8 C9 1.403(4)
C8 H8 0.9299
C9 C10 1.381(4)
C9 C40 1.541(4)
C10 C11 1.400(4)
C10 H10 0.9302
C11 C12 1.510(4)
C12 H12A 0.9701
C12 H12B 0.9701
C13 C14 1.494(4)
C13 H13A 0.9700
C13 H13B 0.9701
C14 H14A 0.9700
C14 H14B 0.9701
C15 C16 1.506(4)
C15 H15A 0.9701
C15 H15B 0.9698
C16 C21 1.390(4)
C16 C17 1.394(4)
C17 C18 1.385(4)
C17 H17 0.9301
C18 C19 1.397(4)
C18 C44 1.542(4)
C19 C20 1.395(4)
C19 H19 0.9299
C20 C21 1.417(4)
C20 C48 1.536(4)
C22 C23 1.478(4)
C22 H22A 0.9701
C22 H22B 0.9699
C23 C28 1.398(4)
C23 C24 1.405(4)
C24 C25 1.384(5)
C24 H24 0.9300
C25 C26 1.383(5)
C25 H25 0.9298
C26 C27 1.379(5)
C26 H26 0.9301
C27 C28 1.383(4)
C27 H27 0.9301
C28 H28 0.9299
C29 C30 1.479(4)
C29 H29A 0.9703
C29 H29B 0.9700
C30 C31 1.393(4)
C30 C35 1.398(4)
C31 C32 1.382(5)
C31 H31 0.9299
C32 C33 1.383(5)
C32 H32 0.9302
C33 C34 1.386(5)
C33 H33 0.9302
C34 C35 1.380(5)
C34 H34 0.9299
C35 H35 0.9300
C36 C37 1.530(4)
C36 C38 1.538(4)
C36 C39 1.539(4)
C37 H37A 0.9600
C37 H37B 0.9600
C37 H37C 0.9600
C38 H38A 0.9600
C38 H38B 0.9600
C38 H38C 0.9600
C39 H39A 0.9600
C39 H39B 0.9600
C39 H39C 0.9600
C40 C42 1.522(4)
C40 C41 1.529(4)
C40 C43 1.541(4)
C41 H41A 0.9600
C41 H41B 0.9600
C41 H41C 0.9600
C42 H42A 0.9600
C42 H42B 0.9600
C42 H42C 0.9600
C43 H43A 0.9600
C43 H43B 0.9600
C43 H43C 0.9600
C44 C45 1.521(5)
C44 C47 1.526(4)
C44 C46 1.533(5)
C45 H45A 0.9600
C45 H45B 0.9600
C45 H45C 0.9600
C46 H46A 0.9600
C46 H46B 0.9600
C46 H46C 0.9600
C47 H47A 0.9600
C47 H47B 0.9600
C47 H47C 0.9600
C48 C51 1.529(4)
C48 C50 1.535(4)
C48 C49 1.540(4)
C49 H49A 0.9600
C49 H49B 0.9600
C49 H49C 0.9600
C50 H50A 0.9600
C50 H50B 0.9600
C50 H50C 0.9600
C51 H51A 0.9600
C51 H51B 0.9600
C51 H51C 0.9600
C52 H52A 0.9600
C52 H52B 0.9600
C52 H52C 0.9600
C53 H53A 0.9600
C53 H53B 0.9600
C53 H53C 0.9600
Zr54 O58 2.0105(19)
Zr54 O57 2.0148(19)
Zr54 C75 2.317(3)
Zr54 C82 2.325(3)
Zr54 N55 2.427(2)
Zr54 N56 2.562(2)
N55 C105 1.486(4)
N55 C65 1.495(4)
N55 C66 1.496(4)
N56 C67 1.472(4)
N56 C106 1.485(4)
N56 C68 1.494(4)
O57 C74 1.361(3)
O58 C59 1.371(3)
C59 C64 1.390(4)
C59 C60 1.413(4)
C60 C61 1.393(4)
C60 C89 1.538(4)
C61 C62 1.400(4)
C61 H61 0.9299
C62 C63 1.381(4)
C62 C93 1.537(4)
C63 C64 1.386(4)
C63 H63 0.9301
C64 C65 1.500(4)
C65 H65A 0.9701
C65 H65B 0.9700
C66 C67 1.502(4)
C66 H66A 0.9699
C66 H66B 0.9700
C67 H67A 0.9701
C67 H67B 0.9699
C68 C69 1.507(4)
C68 H68A 0.9701
C68 H68B 0.9701
C69 C70 1.392(4)
C69 C74 1.402(4)
C70 C71 1.384(4)
C70 H70 0.9298
C71 C72 1.388(4)
C71 C97 1.536(4)
C72 C73 1.400(4)
C72 H72 0.9301
C73 C74 1.408(4)
C73 C101 1.539(4)
C75 C76 1.479(4)
C75 H75A 0.9700
C75 H75B 0.9700
C76 C77 1.394(5)
C76 C81 1.405(4)
C77 C78 1.380(5)
C77 H77 0.9301
C78 C79 1.382(5)
C78 H78 0.9300
C79 C80 1.378(5)
C79 H79 0.9300
C80 C81 1.379(5)
C80 H80 0.9300
C81 H81 0.9301
C82 C83 1.485(4)
C82 H82A 0.9699
C82 H82B 0.9700
C83 C88 1.396(4)
C83 C84 1.403(4)
C84 C85 1.376(4)
C84 H84 0.9299
C85 C86 1.393(5)
C85 H85 0.9299
C86 C87 1.371(5)
C86 H86 0.9300
C87 C88 1.395(4)
C87 H87 0.9302
C88 H88 0.9300
C89 C90 1.528(4)
C89 C92 1.535(4)
C89 C91 1.543(4)
C90 H90A 0.9600
C90 H90B 0.9600
C90 H90C 0.9600
C91 H91A 0.9600
C91 H91B 0.9600
C91 H91C 0.9600
C92 H92A 0.9600
C92 H92B 0.9600
C92 H92C 0.9600
C93 C96 1.499(6)
C93 C94 1.521(5)
C93 C95 1.521(5)
C94 H94A 0.9600
C94 H94B 0.9600
C94 H94C 0.9600
C95 H95A 0.9600
C95 H95B 0.9600
C95 H95C 0.9600
C96 H96A 0.9600
C96 H96B 0.9600
C96 H96C 0.9600
C97 C99 1.524(4)
C97 C100 1.521(4)
C97 C98 1.551(4)
C98 H98A 0.9600
C98 H98B 0.9600
C98 H98C 0.9600
C99 H99A 0.9600
C99 H99B 0.9600
C99 H99C 0.9600
C100 H10A 0.9600
C100 H10B 0.9600
C100 H10C 0.9600
C101 C102 1.528(4)
C101 C103 1.531(4)
C101 C104 1.533(4)
C102 H10D 0.9600
C102 H10E 0.9600
C102 H10F 0.9600
C103 H10G 0.9600
C103 H10H 0.9600
C103 H10I 0.9600
C104 H10J 0.9600
C104 H10K 0.9600
C104 H10L 0.9600
C105 H10M 0.9600
C105 H10N 0.9600
C105 H10O 0.9600
C106 H10P 0.9600
C106 H10Q 0.9600
C106 H10R 0.9600
C107 C108 1.506(5)
C107 H10S 0.9600
C107 H10T 0.9600
C107 H10U 0.9600
C108 C109 1.362(5)
C108 C113 1.385(5)
C109 C110 1.377(5)
C109 H109 0.9296
C110 C111 1.380(5)
C110 H110 0.9298
C111 C112 1.367(6)
C111 H111 0.9302
C112 C113 1.391(6)
C112 H112 0.9300
C113 H113 0.9299
C114 C115 1.517(5)
C114 H11A 0.9600
C114 H11B 0.9600
C114 H11C 0.9600
C115 C116 1.373(5)
C115 C120 1.387(5)
C116 C117 1.384(5)
C116 H116 0.9300
C117 C118 1.367(5)
C117 H117 0.9301
C118 C119 1.376(5)
C118 H118 0.9300
C119 C120 1.379(5)
C119 H119 0.9300
C120 H120 0.9297
C121 C122 1.489(5)
C121 H12C 0.9600
C121 H12D 0.9600
C121 H12E 0.9600
C122 C127 1.359(6)
C122 C123 1.387(6)
C123 C124 1.360(6)
C123 H123 0.9302
C124 C125 1.406(7)
C124 H124 0.9300
C125 C126 1.346(6)
C125 H125 0.9300
C126 C127 1.398(6)
C126 H126 0.9304
C127 H127 0.9303
